data_7716935
loop_
_publ_author_name
'Wessels, Vivien'
'K&#xfc;gle, Sofia'
'H&#xf6;ppe, Henning A'

_publ_section_title
;
 Crystal structure, optical properties and thermal properties of
 M<sub>2</sub>[W<sub>2</sub>O<sub>3</sub>(SO<sub>4</sub>)<sub>6</sub>] (M
 = Y, Eu, Tb, Lu, Bi).
;
_journal_issue 37
_journal_name_full 'Dalton transactions (Cambridge, England : 2003)'
_journal_page_first 15703
_journal_page_last 15712
_journal_paper_doi 10.1039/d4dt02259a
_journal_volume 53
_journal_year 2024
_chemical_formula_sum 'Bi2 O27 S6 W2'
_chemical_formula_weight 1410.02
_space_group_crystal_system monoclinic
_space_group_IT_number 15
_space_group_name_Hall '-C 2yc'
_space_group_name_H-M_alt 'C 1 2/c 1'
_audit_creation_method SHELXL-2014/7
_audit_update_record
;
2024-08-07 deposited with the CCDC.	2024-08-30 downloaded from the CCDC.
;
_cell_angle_alpha 90
_cell_angle_beta 100.1480(10)
_cell_angle_gamma 90
_cell_formula_units_Z 4
_cell_length_a 19.8501(6)
_cell_length_b 5.5513(2)
_cell_length_c 18.7720(6)
_cell_measurement_reflns_used 59428
_cell_measurement_temperature 200(2)
_cell_measurement_theta_max 37.498
_cell_measurement_theta_min 2.204
_cell_volume 2036.20(12)
_computing_structure_refinement 'SHELXL-2014/7 (Sheldrick, 2014)'
_diffrn_ambient_temperature 200(2)
_diffrn_measured_fraction_theta_full 0.999
_diffrn_measured_fraction_theta_max 1.000
_diffrn_measurement_device_type 'D8 Venture Bruker'
_diffrn_measurement_method 'generic phi and omega scans'
_diffrn_radiation_type MoK\a
_diffrn_radiation_wavelength 0.71073
_diffrn_reflns_av_R_equivalents 0.0514
_diffrn_reflns_av_unetI/netI 0.0225
_diffrn_reflns_Laue_measured_fraction_full 0.999
_diffrn_reflns_Laue_measured_fraction_max 1.000
_diffrn_reflns_limit_h_max 33
_diffrn_reflns_limit_h_min -34
_diffrn_reflns_limit_k_max 9
_diffrn_reflns_limit_k_min -9
_diffrn_reflns_limit_l_max 32
_diffrn_reflns_limit_l_min -32
_diffrn_reflns_number 59428
_diffrn_reflns_point_group_measured_fraction_full 0.999
_diffrn_reflns_point_group_measured_fraction_max 1.000
_diffrn_reflns_theta_full 25.242
_diffrn_reflns_theta_max 37.498
_diffrn_reflns_theta_min 2.204
_exptl_absorpt_coefficient_mu 29.245
_exptl_absorpt_correction_type multi-scan
_exptl_absorpt_process_details
; 
 multi-scan absorption correction using SADABS 
(G. M. Sheldrick, (1996). SADABS. Program for Empirical 
Absorption Correction. University of G\"ottingen, Germany.)
;
_exptl_crystal_colour colourless
_exptl_crystal_density_diffrn 4.600
_exptl_crystal_description block
_exptl_crystal_F_000 2504
_exptl_crystal_size_max 0.12
_exptl_crystal_size_mid 0.09
_exptl_crystal_size_min 0.03
_exptl_transmission_factor_max 0.7500
_exptl_transmission_factor_min 0.4114
_refine_diff_density_max 2.421
_refine_diff_density_min -2.290
_refine_diff_density_rms 0.310
_refine_ls_extinction_coef 0.000059(13)
_refine_ls_extinction_expression Fc^*^=kFc[1+0.001xFc^2^\l^3^/sin(2\q)]^-1/4^
_refine_ls_extinction_method 'SHELXL-2014/7 (Sheldrick 2014'
_refine_ls_goodness_of_fit_ref 1.095
_refine_ls_hydrogen_treatment undef
_refine_ls_matrix_type full
_refine_ls_number_parameters 183
_refine_ls_number_reflns 5370
_refine_ls_number_restraints 0
_refine_ls_restrained_S_all 1.095
_refine_ls_R_factor_all 0.0270
_refine_ls_R_factor_gt 0.0233
_refine_ls_shift/su_max 0.002
_refine_ls_shift/su_mean 0.000
_refine_ls_structure_factor_coef Fsqd
_refine_ls_weighting_details 'w=1/[\s^2^(Fo^2^)+(0.0194P)^2^+28.5857P] where P=(Fo^2^+2Fc^2^)/3'
_refine_ls_weighting_scheme calc
_refine_ls_wR_factor_gt 0.0523
_refine_ls_wR_factor_ref 0.0534
_reflns_Friedel_coverage 0.000
_reflns_number_gt 4894
_reflns_number_total 5370
_reflns_threshold_expression 'I > 2\s(I)'
_cod_data_source_file d4dt02259a2.cif
_cod_data_source_block mo_SK73_K1_0m_a
_cod_depositor_comments 'Adding full bibliography for 7716934--7716938.cif.'
_cod_original_sg_symbol_H-M 'C 2/c'
_cod_database_code 7716935
_shelx_shelxl_version_number 2014/7
_shelx_space_group_comment
;
The symmetry employed for this shelxl refinement is uniquely defined
by the following loop, which should always be used as a source of
symmetry information in preference to the above space-group names.
They are only intended as comments.
;

loop_
_space_group_symop_operation_xyz
'x, y, z'
'-x, y, -z+1/2'
'x+1/2, y+1/2, z'
'-x+1/2, y+1/2, -z+1/2'
'-x, -y, -z'
'x, -y, z-1/2'
'-x+1/2, -y+1/2, -z'
'x+1/2, -y+1/2, z-1/2'

loop_
_atom_site_label
_atom_site_type_symbol
_atom_site_fract_x
_atom_site_fract_y
_atom_site_fract_z
_atom_site_U_iso_or_equiv
_atom_site_adp_type
_atom_site_occupancy
_atom_site_site_symmetry_order
_atom_site_calc_flag
_atom_site_refinement_flags_posn
_atom_site_refinement_flags_adp
_atom_site_refinement_flags_occupancy
_atom_site_disorder_assembly
_atom_site_disorder_group
Bi1 Bi 0.18682(2) 0.51513(2) 0.60717(2) 0.00714(4) Uani 1 1 d . . . . .
W1A W 0.44170(2) 0.26236(2) 0.66360(2) 0.00425(3) Uani 0.9028(9) 1 d . . P A 1
O1A O 0.5000 0.1674(7) 0.7500 0.0061(6) Uani 0.9028(9) 2 d S T P A 1
O2A O 0.47020(18) 0.0749(6) 0.60497(17) 0.0151(6) Uani 0.9028(9) 1 d . . P A 1
W1B W 0.44064(12) 0.7484(4) 0.66337(13) 0.0264(5) Uani 0.0972(9) 1 d . . P A 2
O1B O 0.5000 0.854(6) 0.7500 0.0061(6) Uani 0.0972(9) 2 d S T P A 2
O2B O 0.4688(17) -0.070(6) 0.6000(16) 0.0151(6) Uani 0.0972(9) 1 d . . P A 2
S1 S 0.29369(4) 0.01048(14) 0.68362(4) 0.00589(12) Uani 1 1 d . . . . .
O11 O 0.28155(17) 0.0119(6) 0.75668(15) 0.0153(5) Uani 1 1 d . . . . .
O12 O 0.26003(16) 0.2075(6) 0.63948(17) 0.0169(6) Uani 1 1 d . . . . .
O13 O 0.27755(16) -0.2161(5) 0.64617(17) 0.0156(5) Uani 1 1 d . . . . .
O14 O 0.37035(15) 0.0465(6) 0.68469(19) 0.0175(6) Uani 1 1 d . . . . .
S2 S 0.33797(4) 0.49146(14) 0.52059(4) 0.00549(12) Uani 1 1 d . . . . .
O21 O 0.36156(15) 0.7207(5) 0.49682(16) 0.0129(5) Uani 1 1 d . . . . .
O22 O 0.26531(13) 0.4930(5) 0.52372(14) 0.0088(4) Uani 1 1 d . . . . .
O23 O 0.35834(14) 0.2864(5) 0.48043(16) 0.0131(5) Uani 1 1 d . . . . .
O24 O 0.37655(14) 0.4575(5) 0.59943(14) 0.0109(4) Uani 1 1 d . . . . .
S3 S 0.58483(4) 0.54058(17) 0.68159(4) 0.00827(13) Uani 1 1 d . . . . .
O31 O 0.61717(18) 0.3512(7) 0.64826(19) 0.0220(7) Uani 1 1 d . . . . .
O32 O 0.60307(15) 0.7824(6) 0.66168(17) 0.0157(5) Uani 1 1 d . . . . .
O33 O 0.59643(15) 0.5158(5) 0.76103(15) 0.0134(5) Uani 1 1 d . . . . .
O34 O 0.50685(14) 0.5227(5) 0.65645(16) 0.0130(5) Uani 1 1 d . . . . .

loop_
_atom_site_aniso_label
_atom_site_aniso_U_11
_atom_site_aniso_U_22
_atom_site_aniso_U_33
_atom_site_aniso_U_23
_atom_site_aniso_U_13
_atom_site_aniso_U_12
Bi1 0.00661(5) 0.00689(5) 0.00770(5) 0.00011(4) 0.00063(3) 0.00029(4)
W1A 0.00329(5) 0.00546(6) 0.00352(5) -0.00004(4) -0.00067(4) -0.00033(4)
O1A 0.0034(13) 0.0061(14) 0.0077(14) 0.000 -0.0018(11) 0.000
O2A 0.0192(15) 0.0152(13) 0.0101(12) -0.0048(11) 0.0006(11) 0.0051(12)
W1B 0.0271(10) 0.0170(9) 0.0324(11) -0.0007(7) -0.0023(8) 0.0018(7)
O1B 0.0034(13) 0.0061(14) 0.0077(14) 0.000 -0.0018(11) 0.000
O2B 0.0192(15) 0.0152(13) 0.0101(12) -0.0048(11) 0.0006(11) 0.0051(12)
S1 0.0062(3) 0.0054(3) 0.0056(3) -0.0001(2) 0.0000(2) -0.0003(2)
O11 0.0235(14) 0.0173(13) 0.0052(10) 0.0002(9) 0.0029(10) 0.0003(11)
O12 0.0175(13) 0.0180(13) 0.0162(12) 0.0094(11) 0.0054(10) 0.0100(11)
O13 0.0170(13) 0.0122(12) 0.0189(13) -0.0088(10) 0.0065(10) -0.0074(10)
O14 0.0062(11) 0.0192(14) 0.0259(15) 0.0092(12) -0.0007(10) -0.0014(10)
S2 0.0058(3) 0.0054(3) 0.0051(3) 0.0003(2) 0.0004(2) -0.0001(2)
O21 0.0128(11) 0.0106(11) 0.0151(11) 0.0058(9) 0.0016(9) -0.0015(9)
O22 0.0069(10) 0.0123(11) 0.0068(9) 0.0002(8) 0.0006(7) 0.0006(8)
O23 0.0105(11) 0.0143(12) 0.0149(12) -0.0083(10) 0.0032(9) 0.0001(9)
O24 0.0084(10) 0.0183(12) 0.0052(9) 0.0018(9) -0.0010(8) 0.0017(9)
S3 0.0056(3) 0.0132(3) 0.0062(3) 0.0010(3) 0.0017(2) 0.0000(3)
O31 0.0228(15) 0.0216(15) 0.0237(15) -0.0030(13) 0.0097(13) 0.0091(13)
O32 0.0133(12) 0.0176(13) 0.0165(12) 0.0041(10) 0.0035(10) -0.0070(10)
O33 0.0135(12) 0.0195(13) 0.0066(10) 0.0026(9) 0.0001(8) -0.0086(10)
O34 0.0071(10) 0.0173(13) 0.0135(11) 0.0043(10) -0.0016(9) -0.0029(9)

loop_
_atom_type_symbol
_atom_type_description
_atom_type_scat_dispersion_real
_atom_type_scat_dispersion_imag
_atom_type_scat_source
Bi Bi -4.1077 10.2566 'International Tables Vol C Tables 4.2.6.8 and 6.1.1.4'
O O 0.0106 0.0060 'International Tables Vol C Tables 4.2.6.8 and 6.1.1.4'
S S 0.1246 0.1234 'International Tables Vol C Tables 4.2.6.8 and 6.1.1.4'
W W -0.8490 6.8722 'International Tables Vol C Tables 4.2.6.8 and 6.1.1.4'

loop_
_geom_angle_atom_site_label_1
_geom_angle_atom_site_label_2
_geom_angle_atom_site_label_3
_geom_angle
_geom_angle_site_symmetry_1
_geom_angle_site_symmetry_3
_geom_angle_publ_flag
O12 Bi1 O13 88.56(12) . 1_565 ?
O12 Bi1 O22 71.04(10) . . ?
O13 Bi1 O22 71.72(10) 1_565 . ?
O12 Bi1 O23 78.57(12) . 7_556 ?
O13 Bi1 O23 145.68(10) 1_565 7_556 ?
O22 Bi1 O23 74.02(9) . 7_556 ?
O12 Bi1 O32 86.63(11) . 3_445 ?
O13 Bi1 O32 137.56(10) 1_565 3_445 ?
O22 Bi1 O32 143.81(10) . 3_445 ?
O23 Bi1 O32 73.85(10) 7_556 3_445 ?
O12 Bi1 O21 142.81(10) . 7_566 ?
O13 Bi1 O21 92.22(11) 1_565 7_566 ?
O22 Bi1 O21 73.97(9) . 7_566 ?
O23 Bi1 O21 80.12(10) 7_556 7_566 ?
O32 Bi1 O21 115.98(10) 3_445 7_566 ?
O12 Bi1 O11 71.86(11) . 4_556 ?
O13 Bi1 O11 69.46(11) 1_565 4_556 ?
O22 Bi1 O11 125.94(10) . 4_556 ?
O23 Bi1 O11 133.15(10) 7_556 4_556 ?
O32 Bi1 O11 68.99(10) 3_445 4_556 ?
O21 Bi1 O11 142.17(10) 7_566 4_556 ?
O12 Bi1 O31 147.12(12) . 3_455 ?
O13 Bi1 O31 82.34(12) 1_565 3_455 ?
O22 Bi1 O31 133.75(11) . 3_455 ?
O23 Bi1 O31 124.41(11) 7_556 3_455 ?
O32 Bi1 O31 79.31(11) 3_445 3_455 ?
O21 Bi1 O31 69.41(11) 7_566 3_455 ?
O11 Bi1 O31 75.36(11) 4_556 3_455 ?
O2A W1A O1A 99.37(14) . . ?
O2A W1A O24 101.75(14) . . ?
O1A W1A O24 158.29(13) . . ?
O2A W1A O14 95.32(17) . . ?
O1A W1A O14 90.64(12) . . ?
O24 W1A O14 92.35(12) . . ?
O2A W1A O34 96.27(16) . . ?
O1A W1A O34 87.29(12) . . ?
O24 W1A O34 85.48(12) . . ?
O14 W1A O34 168.41(14) . . ?
O2A W1A O33 178.71(14) . 2_656 ?
O1A W1A O33 81.73(11) . 2_656 ?
O24 W1A O33 77.09(11) . 2_656 ?
O14 W1A O33 85.33(14) . 2_656 ?
O34 W1A O33 83.08(12) . 2_656 ?
W1A O1A W1A 147.7(2) 2_656 . ?
O2B W1B O34 91.5(10) 1_565 . ?
O2B W1B O1B 100.4(13) 1_565 . ?
O34 W1B O1B 85.9(8) . . ?
O2B W1B O33 177.9(11) 1_565 2_656 ?
O34 W1B O33 88.24(14) . 2_656 ?
O1B W1B O33 81.7(7) . 2_656 ?
O2B W1B O14 88.8(10) 1_565 1_565 ?
O34 W1B O14 171.92(18) . 1_565 ?
O1B W1B O14 86.1(8) . 1_565 ?
O33 W1B O14 91.69(14) 2_656 1_565 ?
O2B W1B O24 105.7(10) 1_565 . ?
O34 W1B O24 79.53(14) . . ?
O1B W1B O24 150.3(10) . . ?
O33 W1B O24 72.23(12) 2_656 . ?
O14 W1B O24 108.13(14) 1_565 . ?
W1B O1B W1B 144(2) 2_656 . ?
O11 S1 O13 114.13(18) . . ?
O11 S1 O12 113.66(18) . . ?
O13 S1 O12 109.6(2) . . ?
O11 S1 O14 108.70(19) . . ?
O13 S1 O14 104.70(19) . . ?
O12 S1 O14 105.31(18) . . ?
S1 O11 Bi1 156.3(2) . 4_546 ?
S1 O12 Bi1 158.15(19) . . ?
S1 O13 Bi1 142.44(19) . 1_545 ?
S1 O14 W1A 146.5(2) . . ?
S1 O14 W1B 123.3(2) . 1_545 ?
O21 S2 O22 112.51(16) . . ?
O21 S2 O23 112.98(18) . . ?
O22 S2 O23 113.09(16) . . ?
O21 S2 O24 105.50(17) . . ?
O22 S2 O24 106.76(15) . . ?
O23 S2 O24 105.20(17) . . ?
S2 O21 Bi1 130.90(17) . 7_566 ?
S2 O22 Bi1 142.15(16) . . ?
S2 O23 Bi1 142.26(17) . 7_556 ?
S2 O24 W1A 145.47(19) . . ?
S2 O24 W1B 123.73(17) . . ?
O31 S3 O32 114.5(2) . . ?
O31 S3 O33 111.8(2) . . ?
O32 S3 O33 110.12(18) . . ?
O31 S3 O34 108.8(2) . . ?
O32 S3 O34 105.23(17) . . ?
O33 S3 O34 105.86(17) . . ?
S3 O31 Bi1 171.4(2) . 3_545 ?
S3 O32 Bi1 143.7(2) . 3 ?
S3 O33 W1B 127.1(2) . 2_656 ?
S3 O33 W1A 133.90(17) . 2_656 ?
S3 O34 W1B 128.9(2) . . ?
S3 O34 W1A 131.79(18) . . ?

loop_
_geom_bond_atom_site_label_1
_geom_bond_atom_site_label_2
_geom_bond_distance
_geom_bond_site_symmetry_2
_geom_bond_publ_flag
Bi1 O12 2.255(3) . ?
Bi1 O13 2.354(3) 1_565 ?
Bi1 O22 2.399(3) . ?
Bi1 O23 2.406(3) 7_556 ?
Bi1 O32 2.466(3) 3_445 ?
Bi1 O21 2.495(3) 7_566 ?
Bi1 O11 2.522(3) 4_556 ?
Bi1 O31 2.522(3) 3_455 ?
W1A O2A 1.683(3) . ?
W1A O1A 1.8937(11) . ?
W1A O24 1.936(3) . ?
W1A O14 1.948(3) . ?
W1A O34 1.960(3) . ?
W1A O33 2.220(3) 2_656 ?
O1A W1A 1.8937(11) 2_656 ?
W1B O2B 1.72(3) 1_565 ?
W1B O34 1.837(4) . ?
W1B O1B 1.924(12) . ?
W1B O33 2.143(4) 2_656 ?
W1B O14 2.245(4) 1_565 ?
W1B O24 2.265(4) . ?
O1B W1B 1.924(11) 2_656 ?
O2B W1B 1.72(3) 1_545 ?
S1 O11 1.434(3) . ?
S1 O13 1.449(3) . ?
S1 O12 1.461(3) . ?
S1 O14 1.531(3) . ?
O11 Bi1 2.522(3) 4_546 ?
O13 Bi1 2.354(3) 1_545 ?
O14 W1B 2.245(4) 1_545 ?
S2 O21 1.453(3) . ?
S2 O22 1.454(3) . ?
S2 O23 1.461(3) . ?
S2 O24 1.553(3) . ?
O21 Bi1 2.495(3) 7_566 ?
O23 Bi1 2.406(3) 7_556 ?
S3 O31 1.432(3) . ?
S3 O32 1.456(3) . ?
S3 O33 1.475(3) . ?
S3 O34 1.540(3) . ?
O31 Bi1 2.522(3) 3_545 ?
O32 Bi1 2.466(3) 3 ?
O33 W1B 2.143(4) 2_656 ?
O33 W1A 2.220(3) 2_656 ?
